data_4062345
loop_
_publ_author_name
'H. Schmidbaur'
'B. Djordjevic'
'K. A. Porter'
'A. Schier'
'S. Nogai'

_publ_section_title
;
Dinuclear Gold(I) "A-Frame" Complexes from Geminal Diauration of
2,4-Diketones, Methylene-Disulfones and Cyanomethylsulfones
;
_journal_name_full Organometallics
_journal_year 2003
_chemical_formula_sum 'C62 H50 Au3 B F4 N O2 P3 S'
_chemical_formula_weight 1643.71
_chemical_name_common {[(Ph3P)Au]2C(SO2Ph)CN[Au(PPh3)]}+BF4-
_space_group_IT_number 2
_symmetry_cell_setting triclinic
_symmetry_space_group_name_Hall '-P 1'
_symmetry_space_group_name_H-M 'P -1'
_cell_angle_alpha 110.9539(4)
_cell_angle_beta 96.8981(5)
_cell_angle_gamma 104.3732(9)
_cell_formula_units_Z 4
_cell_length_a 18.1884(2)
_cell_length_b 20.3524(2)
_cell_length_c 22.4324(3)
_cell_measurement_temperature 143(2)
_cell_volume 7309.09(15)
_diffrn_ambient_temperature 143(2)
_exptl_crystal_density_diffrn 1.494
_cod_depositor_comments
;
The following automatic conversions were performed:
'_symmetry_cell_setting' value 'Triclinic' changed to 'triclinic'
according to '/home/saulius/struct/CIF-dictionaries/cif_core.dic'
dictionary named 'cif_core.dic' version 2.4.1 from 2010-06-29.

Automatic conversion script
Id: cif_fix_enum 1527 2010-12-29 10:47:43Z saulius 
;
_cod_database_code 4062345

loop_
_symmetry_equiv_pos_as_xyz
'x, y, z'
'-x, -y, -z'

loop_
_atom_site_label
_atom_site_type_symbol
_atom_site_fract_x
_atom_site_fract_y
_atom_site_fract_z
_atom_site_U_iso_or_equiv
_atom_site_adp_type
_atom_site_occupancy
_atom_site_symmetry_multiplicity
_atom_site_calc_flag
_atom_site_refinement_flags
_atom_site_disorder_assembly
_atom_site_disorder_group
F1 F 0.1119(5) 0.2752(4) 0.3689(5) 0.155(4) Uani 1 1 d . . .
B1 B 0.1715(9) 0.2635(7) 0.3441(8) 0.089(4) Uani 1 1 d . . .
Au1 Au 0.287413(13) 0.851907(12) 0.452510(11) 0.02899(6) Uani 1 1 d . . .
P1 P 0.33423(9) 0.94796(9) 0.55257(8) 0.0316(3) Uani 1 1 d . . .
S1 S 0.19521(8) 0.77926(8) 0.29660(7) 0.0292(3) Uani 1 1 d . . .
F2 F 0.2130(3) 0.3248(3) 0.3353(3) 0.0862(17) Uani 1 1 d . . .
B2 B 0.3208(9) 0.8897(15) 0.8714(8) 0.136(8) Uani 1 1 d . . .
Au2 Au 0.152040(12) 0.723163(12) 0.406995(10) 0.02592(6) Uani 1 1 d . . .
P2 P 0.06180(9) 0.70472(8) 0.46618(7) 0.0265(3) Uani 1 1 d . . .
S2 S -0.16085(9) 0.67975(9) 0.20360(8) 0.0386(4) Uani 1 1 d . . .
F3 F 0.1402(4) 0.2058(4) 0.2785(4) 0.137(3) Uani 1 1 d . . .
Au3 Au 0.065399(14) 0.582063(12) 0.289676(11) 0.03046(6) Uani 1 1 d . . .
P3 P 0.11576(10) 0.49376(9) 0.29514(8) 0.0320(3) Uani 1 1 d . . .
P4 P 0.54824(11) 0.67210(12) 0.27815(10) 0.0557(6) Uani 1 1 d . . .
F4 F 0.2242(5) 0.2406(4) 0.3738(4) 0.138(3) Uani 1 1 d . . .
Au4 Au 0.430413(15) 0.671326(15) 0.298486(15) 0.04909(8) Uani 1 1 d . . .
F5 F 0.3025(8) 0.9358(12) 0.8454(8) 0.302(10) Uani 1 1 d . . .
Au5 Au -0.028249(14) 0.698085(12) 0.119199(11) 0.02999(6) Uani 1 1 d . . .
P5 P 0.00273(10) 0.68718(9) 0.02172(8) 0.0319(3) Uani 1 1 d . . .
F6 F 0.2692(6) 0.8193(9) 0.8418(5) 0.274(9) Uani 1 1 d . . .
Au6 Au -0.015110(15) 0.825191(13) 0.237474(11) 0.03311(6) Uani 1 1 d . . .
P6 P 0.03818(11) 0.94583(9) 0.25597(8) 0.0358(4) Uani 1 1 d . . .
F7 F 0.3944(5) 0.8883(6) 0.8636(5) 0.169(4) Uani 1 1 d . . .
F8 F 0.3204(5) 0.9236(6) 0.9360(4) 0.179(4) Uani 1 1 d . . .
O11 O 0.1391(2) 0.8151(2) 0.3191(2) 0.0338(10) Uani 1 1 d . . .
C11 C 0.2378(3) 0.7605(3) 0.3607(3) 0.0277(13) Uani 1 1 d . . .
N11 N 0.3297(3) 0.6847(3) 0.3232(3) 0.0419(14) Uani 1 1 d . . .
O12 O 0.1702(2) 0.7130(2) 0.2361(2) 0.0395(11) Uani 1 1 d . . .
C12 C 0.2880(3) 0.7190(3) 0.3394(3) 0.0307(13) Uani 1 1 d . . .
C13 C 0.2717(3) 0.8448(3) 0.2850(3) 0.0310(13) Uani 1 1 d . . .
C14 C 0.3137(4) 0.8180(4) 0.2395(3) 0.0394(15) Uani 1 1 d . . .
H14A H 0.3040 0.7664 0.2161 0.047 Uiso 1 1 calc R . .
C15 C 0.3708(4) 0.8706(4) 0.2298(4) 0.0493(18) Uani 1 1 d . . .
H15A H 0.3993 0.8539 0.1978 0.059 Uiso 1 1 calc R . .
C16 C 0.3874(4) 0.9451(4) 0.2645(4) 0.0511(19) Uani 1 1 d . . .
H16A H 0.4278 0.9792 0.2573 0.061 Uiso 1 1 calc R . .
C17 C 0.3455(4) 0.9701(4) 0.3096(4) 0.0484(18) Uani 1 1 d . . .
H17A H 0.3574 1.0219 0.3342 0.058 Uiso 1 1 calc R . .
C18 C 0.2846(4) 0.9196(3) 0.3198(3) 0.0377(15) Uani 1 1 d . . .
H18A H 0.2536 0.9365 0.3495 0.045 Uiso 1 1 calc R . .
O21 O -0.1990(3) 0.7060(3) 0.1608(3) 0.0569(14) Uani 1 1 d . . .
C21 C -0.0603(3) 0.7100(3) 0.2097(3) 0.0297(13) Uani 1 1 d . . .
N21 N 0.0087(3) 0.6501(3) 0.2707(2) 0.0312(11) Uani 1 1 d . . .
O22 O -0.1757(3) 0.6975(3) 0.2682(2) 0.0499(13) Uani 1 1 d . . .
C22 C -0.0219(3) 0.6784(3) 0.2442(3) 0.0279(13) Uani 1 1 d . . .
C23 C -0.1884(4) 0.5817(4) 0.1643(4) 0.0450(18) Uani 1 1 d . . .
C24 C -0.1923(5) 0.5404(4) 0.2026(4) 0.058(2) Uani 1 1 d . . .
H24A H -0.1819 0.5644 0.2491 0.069 Uiso 1 1 calc R . .
C25 C -0.2114(5) 0.4642(5) 0.1724(6) 0.076(3) Uani 1 1 d . . .
H25A H -0.2136 0.4360 0.1983 0.091 Uiso 1 1 calc R . .
C26 C -0.2268(5) 0.4293(6) 0.1066(6) 0.087(3) Uani 1 1 d . . .
H26A H -0.2384 0.3770 0.0865 0.104 Uiso 1 1 calc R . .
C27 C -0.2258(5) 0.4695(6) 0.0683(5) 0.076(3) Uani 1 1 d . . .
H27A H -0.2388 0.4440 0.0219 0.091 Uiso 1 1 calc R . .
C28 C -0.2062(4) 0.5471(5) 0.0962(4) 0.061(2) Uani 1 1 d . . .
H28A H -0.2051 0.5747 0.0698 0.073 Uiso 1 1 calc R . .
C111 C 0.2595(3) 0.9877(3) 0.5792(3) 0.0319(13) Uani 1 1 d . . .
C112 C 0.2714(4) 1.0644(4) 0.6086(3) 0.0432(16) Uani 1 1 d . . .
H11A H 0.3208 1.0986 0.6144 0.052 Uiso 1 1 calc R . .
C113 C 0.2107(5) 1.0902(4) 0.6291(3) 0.0460(17) Uani 1 1 d . . .
H11B H 0.2185 1.1420 0.6481 0.055 Uiso 1 1 calc R . .
C114 C 0.1407(5) 1.0420(5) 0.6222(4) 0.0522(19) Uani 1 1 d . . .
H11C H 0.1001 1.0604 0.6371 0.063 Uiso 1 1 calc R . .
C115 C 0.1275(4) 0.9672(4) 0.5942(4) 0.0530(19) Uani 1 1 d . . .
H11D H 0.0779 0.9341 0.5894 0.064 Uiso 1 1 calc R . .
C116 C 0.1869(4) 0.9392(4) 0.5726(3) 0.0408(16) Uani 1 1 d . . .
H11E H 0.1777 0.8872 0.5534 0.049 Uiso 1 1 calc R . .
C121 C 0.4119(4) 1.0245(3) 0.5535(3) 0.0346(14) Uani 1 1 d . . .
C122 C 0.4743(4) 1.0675(4) 0.6074(3) 0.0441(17) Uani 1 1 d . . .
H12A H 0.4799 1.0550 0.6443 0.053 Uiso 1 1 calc R . .
C123 C 0.5287(4) 1.1292(4) 0.6070(4) 0.0470(18) Uani 1 1 d . . .
H12B H 0.5710 1.1589 0.6440 0.056 Uiso 1 1 calc R . .
C124 C 0.5219(4) 1.1470(4) 0.5545(3) 0.0434(17) Uani 1 1 d . . .
H12C H 0.5588 1.1898 0.5553 0.052 Uiso 1 1 calc R . .
C125 C 0.4607(4) 1.1031(4) 0.4988(4) 0.0450(17) Uani 1 1 d . . .
H12D H 0.4560 1.1152 0.4617 0.054 Uiso 1 1 calc R . .
C126 C 0.4066(4) 1.0407(4) 0.4992(3) 0.0389(15) Uani 1 1 d . . .
H12E H 0.3658 1.0094 0.4614 0.047 Uiso 1 1 calc R . .
C131 C 0.3700(4) 0.9247(3) 0.6187(3) 0.0351(14) Uani 1 1 d . . .
C132 C 0.4049(4) 0.8689(4) 0.6060(3) 0.0427(16) Uani 1 1 d . . .
H13A H 0.4069 0.8410 0.5623 0.051 Uiso 1 1 calc R . .
C133 C 0.4369(5) 0.8543(5) 0.6577(4) 0.058(2) Uani 1 1 d . . .
H13B H 0.4623 0.8175 0.6492 0.070 Uiso 1 1 calc R . .
C134 C 0.4320(4) 0.8926(4) 0.7210(4) 0.055(2) Uani 1 1 d . . .
H13C H 0.4536 0.8821 0.7559 0.065 Uiso 1 1 calc R . .
C135 C 0.3955(5) 0.9463(4) 0.7331(4) 0.056(2) Uani 1 1 d . . .
H13D H 0.3915 0.9723 0.7766 0.067 Uiso 1 1 calc R . .
C136 C 0.3644(4) 0.9629(4) 0.6826(3) 0.0466(17) Uani 1 1 d . . .
H13E H 0.3394 1.0000 0.6915 0.056 Uiso 1 1 calc R . .
C211 C -0.0115(3) 0.6142(3) 0.4311(3) 0.0300(13) Uani 1 1 d . . .
C212 C 0.0068(4) 0.5556(3) 0.4400(3) 0.0344(14) Uani 1 1 d . . .
H21A H 0.0555 0.5640 0.4669 0.041 Uiso 1 1 calc R . .
C213 C -0.0462(4) 0.4847(3) 0.4096(3) 0.0418(16) Uani 1 1 d . . .
H21B H -0.0333 0.4446 0.4153 0.050 Uiso 1 1 calc R . .
C214 C -0.1178(4) 0.4720(4) 0.3709(3) 0.0391(15) Uani 1 1 d . . .
H21C H -0.1543 0.4235 0.3505 0.047 Uiso 1 1 calc R . .
C215 C -0.1355(4) 0.5299(4) 0.3624(3) 0.0418(16) Uani 1 1 d . . .
H21D H -0.1846 0.5215 0.3360 0.050 Uiso 1 1 calc R . .
C216 C -0.0825(3) 0.6008(3) 0.3918(3) 0.0341(14) Uani 1 1 d . . .
H21E H -0.0952 0.6404 0.3848 0.041 Uiso 1 1 calc R . .
C221 C 0.1051(4) 0.7185(3) 0.5488(3) 0.0296(13) Uani 1 1 d . . .
C222 C 0.0595(4) 0.6958(3) 0.5880(3) 0.0343(14) Uani 1 1 d . . .
H22A H 0.0051 0.6715 0.5708 0.041 Uiso 1 1 calc R . .
C223 C 0.0921(4) 0.7081(3) 0.6513(3) 0.0370(15) Uani 1 1 d . . .
H22B H 0.0605 0.6921 0.6773 0.044 Uiso 1 1 calc R . .
C224 C 0.1715(4) 0.7441(4) 0.6766(3) 0.0425(16) Uani 1 1 d . . .
H22C H 0.1944 0.7532 0.7203 0.051 Uiso 1 1 calc R . .
C225 C 0.2178(4) 0.7667(4) 0.6378(3) 0.0437(17) Uani 1 1 d . . .
H22D H 0.2722 0.7912 0.6551 0.052 Uiso 1 1 calc R . .
C226 C 0.1842(3) 0.7533(3) 0.5741(3) 0.0319(13) Uani 1 1 d . . .
H22E H 0.2159 0.7682 0.5475 0.038 Uiso 1 1 calc R . .
C231 C 0.0068(3) 0.7690(3) 0.4720(3) 0.0291(13) Uani 1 1 d . . .
C232 C 0.0020(4) 0.7957(4) 0.4239(3) 0.0432(17) Uani 1 1 d . . .
H23A H 0.0308 0.7841 0.3911 0.052 Uiso 1 1 calc R . .
C233 C -0.0455(5) 0.8399(5) 0.4234(4) 0.057(2) Uani 1 1 d . . .
H23B H -0.0509 0.8566 0.3891 0.069 Uiso 1 1 calc R . .
C234 C -0.0844(5) 0.8593(5) 0.4727(4) 0.058(2) Uani 1 1 d . . .
H23C H -0.1158 0.8903 0.4728 0.069 Uiso 1 1 calc R . .
C235 C -0.0779(4) 0.8343(4) 0.5214(3) 0.0490(19) Uani 1 1 d . . .
H23D H -0.1041 0.8491 0.5557 0.059 Uiso 1 1 calc R . .
C236 C -0.0338(4) 0.7877(4) 0.5215(3) 0.0365(15) Uani 1 1 d . . .
H23E H -0.0312 0.7689 0.5546 0.044 Uiso 1 1 calc R . .
C311 C 0.1959(4) 0.4896(3) 0.2545(3) 0.0360(15) Uani 1 1 d . . .
C312 C 0.2041(4) 0.5203(4) 0.2093(3) 0.0490(18) Uani 1 1 d . . .
H31A H 0.1687 0.5450 0.2008 0.059 Uiso 1 1 calc R . .
C313 C 0.2633(5) 0.5157(5) 0.1758(4) 0.068(2) Uani 1 1 d . . .
H31B H 0.2679 0.5367 0.1442 0.081 Uiso 1 1 calc R . .
C314 C 0.3164(6) 0.4801(5) 0.1888(4) 0.072(3) Uani 1 1 d . . .
H31C H 0.3577 0.4778 0.1667 0.086 Uiso 1 1 calc R . .
C315 C 0.3083(6) 0.4490(5) 0.2330(5) 0.079(3) Uani 1 1 d . . .
H31D H 0.3437 0.4241 0.2412 0.095 Uiso 1 1 calc R . .
C316 C 0.2481(5) 0.4532(5) 0.2668(4) 0.063(2) Uani 1 1 d . . .
H31E H 0.2429 0.4314 0.2978 0.076 Uiso 1 1 calc R . .
C321 C 0.1572(4) 0.5073(3) 0.3778(3) 0.0325(14) Uani 1 1 d . . .
C322 C 0.2121(4) 0.5756(4) 0.4176(3) 0.0400(15) Uani 1 1 d . . .
H32A H 0.2280 0.6116 0.4002 0.048 Uiso 1 1 calc R . .
C323 C 0.2442(4) 0.5916(4) 0.4826(3) 0.0499(18) Uani 1 1 d . . .
H32B H 0.2820 0.6381 0.5095 0.060 Uiso 1 1 calc R . .
C324 C 0.2201(4) 0.5385(5) 0.5081(4) 0.056(2) Uani 1 1 d . . .
H32C H 0.2409 0.5489 0.5526 0.067 Uiso 1 1 calc R . .
C325 C 0.1665(4) 0.4714(4) 0.4684(3) 0.0473(18) Uani 1 1 d . . .
H32D H 0.1508 0.4352 0.4858 0.057 Uiso 1 1 calc R . .
C326 C 0.1344(4) 0.4548(4) 0.4033(3) 0.0400(15) Uani 1 1 d . . .
H32E H 0.0972 0.4079 0.3765 0.048 Uiso 1 1 calc R . .
C331 C 0.0422(4) 0.4033(4) 0.2546(3) 0.0404(16) Uani 1 1 d . . .
C332 C 0.0627(4) 0.3385(4) 0.2436(3) 0.0445(17) Uani 1 1 d . . .
H33A H 0.1153 0.3417 0.2581 0.053 Uiso 1 1 calc R . .
C333 C 0.0050(5) 0.2687(4) 0.2110(3) 0.052(2) Uani 1 1 d . . .
H33B H 0.0187 0.2247 0.2036 0.062 Uiso 1 1 calc R . .
C334 C -0.0703(5) 0.2641(4) 0.1900(3) 0.056(2) Uani 1 1 d . . .
H33C H -0.1089 0.2170 0.1677 0.067 Uiso 1 1 calc R . .
C335 C -0.0910(5) 0.3286(4) 0.2011(3) 0.0517(19) Uani 1 1 d . . .
H33D H -0.1438 0.3252 0.1871 0.062 Uiso 1 1 calc R . .
C336 C -0.0344(4) 0.3977(4) 0.2327(3) 0.0421(16) Uani 1 1 d . . .
H33E H -0.0484 0.4413 0.2392 0.051 Uiso 1 1 calc R . .
C411 C 0.5842(4) 0.7407(4) 0.2472(4) 0.055(2) Uani 1 1 d . . .
C412 C 0.5386(5) 0.7813(6) 0.2328(5) 0.075(3) Uani 1 1 d . . .
H41A H 0.4878 0.7732 0.2412 0.089 Uiso 1 1 calc R . .
C413 C 0.5633(5) 0.8317(6) 0.2074(5) 0.081(3) Uani 1 1 d . . .
H41B H 0.5302 0.8584 0.1989 0.098 Uiso 1 1 calc R . .
C414 C 0.6359(5) 0.8446(6) 0.1937(4) 0.075(3) Uani 1 1 d . . .
H41C H 0.6524 0.8782 0.1739 0.090 Uiso 1 1 calc R . .
C415 C 0.6846(5) 0.8076(5) 0.2094(5) 0.071(3) Uani 1 1 d . . .
H41D H 0.7358 0.8176 0.2022 0.085 Uiso 1 1 calc R . .
C416 C 0.6593(5) 0.7572(5) 0.2349(5) 0.069(3) Uani 1 1 d . . .
H41E H 0.6935 0.7321 0.2448 0.083 Uiso 1 1 calc R . .
C421 C 0.5507(4) 0.5839(5) 0.2199(4) 0.059(2) Uani 1 1 d . . .
C422 C 0.5855(8) 0.5791(7) 0.1654(7) 0.136(6) Uani 1 1 d . . .
H42A H 0.6052 0.6216 0.1565 0.163 Uiso 1 1 calc R . .
C423 C 0.5896(8) 0.5098(8) 0.1254(7) 0.143(7) Uani 1 1 d . . .
H42B H 0.6176 0.5052 0.0918 0.171 Uiso 1 1 calc R . .
C424 C 0.5538(8) 0.4505(7) 0.1353(6) 0.106(4) Uani 1 1 d . . .
H42C H 0.5467 0.4024 0.1033 0.128 Uiso 1 1 calc R . .
C425 C 0.5285(11) 0.4575(7) 0.1878(7) 0.146(6) Uani 1 1 d . . .
H42D H 0.5132 0.4158 0.1986 0.175 Uiso 1 1 calc R . .
C426 C 0.5234(10) 0.5240(7) 0.2284(6) 0.128(6) Uani 1 1 d . . .
H42E H 0.4989 0.5260 0.2638 0.154 Uiso 1 1 calc R . .
C431 C 0.6180(4) 0.6918(5) 0.3521(4) 0.058(2) Uani 1 1 d . . .
C432 C 0.5991(5) 0.7157(5) 0.4124(4) 0.072(3) Uani 1 1 d . . .
H43A H 0.5495 0.7223 0.4152 0.086 Uiso 1 1 calc R . .
C433 C 0.6513(5) 0.7299(6) 0.4680(5) 0.089(4) Uani 1 1 d . . .
H43B H 0.6375 0.7465 0.5092 0.107 Uiso 1 1 calc R . .
C434 C 0.7226(5) 0.7207(6) 0.4659(5) 0.087(3) Uani 1 1 d . . .
H43C H 0.7583 0.7304 0.5049 0.104 Uiso 1 1 calc R . .
C435 C 0.7421(5) 0.6972(7) 0.4063(5) 0.102(4) Uani 1 1 d . . .
H43D H 0.7924 0.6922 0.4042 0.123 Uiso 1 1 calc R . .
C436 C 0.6890(5) 0.6807(6) 0.3491(5) 0.088(3) Uani 1 1 d . . .
H43E H 0.7019 0.6616 0.3078 0.105 Uiso 1 1 calc R . .
C511 C 0.1032(4) 0.7282(3) 0.0244(3) 0.0338(14) Uani 1 1 d . . .
C512 C 0.1249(4) 0.7569(4) -0.0209(3) 0.0434(16) Uani 1 1 d . . .
H51A H 0.0859 0.7592 -0.0517 0.052 Uiso 1 1 calc R . .
C513 C 0.2033(4) 0.7825(4) -0.0217(3) 0.0483(18) Uani 1 1 d . . .
H51B H 0.2177 0.8040 -0.0515 0.058 Uiso 1 1 calc R . .
C514 C 0.2604(4) 0.7763(4) 0.0216(4) 0.0513(19) Uani 1 1 d . . .
H51C H 0.3137 0.7916 0.0200 0.062 Uiso 1 1 calc R . .
C515 C 0.2397(4) 0.7484(4) 0.0663(4) 0.0491(18) Uani 1 1 d . . .
H51D H 0.2789 0.7447 0.0959 0.059 Uiso 1 1 calc R . .
C516 C 0.1617(4) 0.7251(4) 0.0690(3) 0.0409(16) Uani 1 1 d . . .
H51E H 0.1484 0.7070 0.1011 0.049 Uiso 1 1 calc R . .
C521 C -0.0201(4) 0.5909(3) -0.0343(3) 0.0333(14) Uani 1 1 d . . .
C522 C -0.0825(4) 0.5386(3) -0.0317(3) 0.0417(16) Uani 1 1 d . . .
H52A H -0.1133 0.5538 -0.0012 0.050 Uiso 1 1 calc R . .
C523 C -0.1015(4) 0.4647(3) -0.0722(3) 0.0443(17) Uani 1 1 d . . .
H52B H -0.1457 0.4294 -0.0705 0.053 Uiso 1 1 calc R . .
C524 C -0.0546(4) 0.4424(3) -0.1159(3) 0.0372(15) Uani 1 1 d . . .
H52C H -0.0665 0.3915 -0.1437 0.045 Uiso 1 1 calc R . .
C525 C 0.0076(4) 0.4935(3) -0.1181(3) 0.0367(15) Uani 1 1 d . . .
H52D H 0.0394 0.4781 -0.1476 0.044 Uiso 1 1 calc R . .
C526 C 0.0254(4) 0.5676(4) -0.0782(3) 0.0390(15) Uani 1 1 d . . .
H52E H 0.0688 0.6029 -0.0808 0.047 Uiso 1 1 calc R . .
C531 C -0.0493(4) 0.7301(4) -0.0197(3) 0.0410(16) Uani 1 1 d . . .
C532 C -0.1014(5) 0.6920(4) -0.0795(3) 0.0508(19) Uani 1 1 d . . .
H53A H -0.1112 0.6401 -0.1018 0.061 Uiso 1 1 calc R . .
C533 C -0.1399(5) 0.7285(5) -0.1075(4) 0.057(2) Uani 1 1 d . . .
H53B H -0.1759 0.7014 -0.1489 0.069 Uiso 1 1 calc R . .
C534 C -0.1268(6) 0.8027(5) -0.0763(5) 0.074(3) Uani 1 1 d . . .
H53C H -0.1531 0.8274 -0.0959 0.089 Uiso 1 1 calc R . .
C535 C -0.0750(7) 0.8418(5) -0.0160(5) 0.098(4) Uani 1 1 d . . .
H53D H -0.0656 0.8935 0.0062 0.118 Uiso 1 1 calc R . .
C536 C -0.0368(5) 0.8054(4) 0.0119(4) 0.067(3) Uani 1 1 d . . .
H53E H -0.0012 0.8326 0.0535 0.081 Uiso 1 1 calc R . .
C611 C 0.1126(4) 0.9972(3) 0.3315(3) 0.0343(14) Uani 1 1 d . . .
C612 C 0.1733(4) 1.0592(3) 0.3391(3) 0.0374(15) Uani 1 1 d . . .
H61A H 0.1751 1.0759 0.3046 0.045 Uiso 1 1 calc R . .
C613 C 0.2307(4) 1.0964(4) 0.3966(3) 0.0433(16) Uani 1 1 d . . .
H61B H 0.2717 1.1389 0.4019 0.052 Uiso 1 1 calc R . .
C614 C 0.2279(4) 1.0711(4) 0.4469(3) 0.0446(17) Uani 1 1 d . . .
H61C H 0.2669 1.0968 0.4867 0.054 Uiso 1 1 calc R . .
C615 C 0.1693(4) 1.0093(4) 0.4391(3) 0.0420(16) Uani 1 1 d . . .
H61D H 0.1678 0.9924 0.4734 0.050 Uiso 1 1 calc R . .
C616 C 0.1122(4) 0.9715(3) 0.3812(3) 0.0379(15) Uani 1 1 d . . .
H61E H 0.0727 0.9279 0.3755 0.045 Uiso 1 1 calc R . .
C621 C 0.0899(4) 0.9539(3) 0.1931(3) 0.0397(16) Uani 1 1 d . . .
C622 C 0.1403(4) 0.9137(4) 0.1784(3) 0.0468(17) Uani 1 1 d . . .
H62A H 0.1450 0.8811 0.1992 0.056 Uiso 1 1 calc R . .
C623 C 0.1850(5) 0.9204(4) 0.1329(4) 0.054(2) Uani 1 1 d . . .
H62B H 0.2211 0.8935 0.1236 0.065 Uiso 1 1 calc R . .
C624 C 0.1764(6) 0.9655(5) 0.1024(4) 0.069(3) Uani 1 1 d . . .
H62C H 0.2072 0.9706 0.0720 0.083 Uiso 1 1 calc R . .
C625 C 0.1236(7) 1.0040(5) 0.1148(5) 0.086(3) Uani 1 1 d . . .
H62D H 0.1167 1.0340 0.0919 0.103 Uiso 1 1 calc R . .
C626 C 0.0804(6) 0.9989(4) 0.1611(4) 0.065(2) Uani 1 1 d . . .
H62E H 0.0447 1.0262 0.1706 0.077 Uiso 1 1 calc R . .
C631 C -0.0310(4) 0.9972(4) 0.2580(3) 0.0411(16) Uani 1 1 d . . .
C632 C -0.1086(5) 0.9583(4) 0.2296(4) 0.059(2) Uani 1 1 d . . .
H63A H -0.1253 0.9057 0.2103 0.071 Uiso 1 1 calc R . .
C633 C -0.1619(5) 0.9959(5) 0.2293(5) 0.071(3) Uani 1 1 d . . .
H63B H -0.2156 0.9689 0.2105 0.085 Uiso 1 1 calc R . .
C634 C -0.1383(5) 1.0717(4) 0.2556(4) 0.064(2) Uani 1 1 d . . .
H63C H -0.1753 1.0970 0.2536 0.076 Uiso 1 1 calc R . .
C635 C -0.0614(5) 1.1114(4) 0.2850(4) 0.0516(19) Uani 1 1 d . . .
H63D H -0.0455 1.1640 0.3047 0.062 Uiso 1 1 calc R . .
C636 C -0.0073(4) 1.0746(4) 0.2861(3) 0.0466(18) Uani 1 1 d . . .
H63E H 0.0462 1.1020 0.3058 0.056 Uiso 1 1 calc R . .

loop_
_atom_site_aniso_label
_atom_site_aniso_U_11
_atom_site_aniso_U_22
_atom_site_aniso_U_33
_atom_site_aniso_U_23
_atom_site_aniso_U_13
_atom_site_aniso_U_12
F1 0.183(8) 0.110(6) 0.247(10) 0.108(6) 0.149(8) 0.070(6)
B1 0.106(10) 0.057(7) 0.135(12) 0.058(8) 0.041(9) 0.044(7)
Au1 0.02945(12) 0.02614(12) 0.02475(12) 0.00570(9) 0.00516(9) 0.00488(9)
P1 0.0322(8) 0.0280(8) 0.0257(8) 0.0055(7) 0.0019(7) 0.0046(7)
S1 0.0269(7) 0.0300(8) 0.0250(7) 0.0074(6) 0.0055(6) 0.0051(6)
F2 0.078(3) 0.067(3) 0.142(5) 0.069(4) 0.034(3) 0.027(3)
B2 0.067(9) 0.24(2) 0.078(10) 0.079(13) -0.007(8) 0.007(12)
Au2 0.02716(11) 0.02463(11) 0.02451(12) 0.00802(9) 0.00842(9) 0.00730(9)
P2 0.0292(8) 0.0245(7) 0.0245(8) 0.0094(6) 0.0086(6) 0.0060(6)
S2 0.0329(8) 0.0467(10) 0.0360(9) 0.0108(7) 0.0113(7) 0.0189(7)
F3 0.126(6) 0.089(5) 0.156(7) 0.029(5) 0.004(5) 0.011(4)
Au3 0.03834(13) 0.02771(12) 0.02575(12) 0.01121(10) 0.00615(10) 0.01101(10)
P3 0.0425(9) 0.0296(8) 0.0271(8) 0.0125(7) 0.0103(7) 0.0138(7)
P4 0.0301(9) 0.0564(12) 0.0550(12) -0.0061(10) 0.0091(9) 0.0136(9)
F4 0.229(9) 0.093(5) 0.118(6) 0.062(4) 0.017(6) 0.078(5)
Au4 0.02872(13) 0.04348(16) 0.05740(18) -0.00047(13) 0.01133(12) 0.01202(12)
F5 0.208(12) 0.62(3) 0.332(18) 0.38(2) 0.158(12) 0.236(17)
Au5 0.04009(13) 0.02675(12) 0.02294(12) 0.00758(9) 0.00961(10) 0.01268(10)
P5 0.0421(9) 0.0277(8) 0.0245(8) 0.0077(7) 0.0105(7) 0.0118(7)
F6 0.143(8) 0.40(2) 0.116(8) 0.052(10) -0.021(6) -0.094(11)
Au6 0.04873(15) 0.02660(12) 0.02548(12) 0.00837(10) 0.00871(11) 0.01738(11)
P6 0.0537(10) 0.0271(8) 0.0270(8) 0.0085(7) 0.0072(7) 0.0180(8)
F7 0.113(6) 0.232(10) 0.162(8) 0.097(8) 0.034(6) 0.031(7)
F8 0.137(7) 0.278(12) 0.078(5) 0.050(6) 0.024(5) 0.020(7)
O11 0.031(2) 0.036(2) 0.039(2) 0.017(2) 0.0110(19) 0.0139(19)
C11 0.033(3) 0.023(3) 0.023(3) 0.008(2) 0.003(2) 0.006(2)
N11 0.039(3) 0.031(3) 0.046(3) 0.004(3) 0.013(3) 0.010(3)
O12 0.040(2) 0.035(2) 0.028(2) 0.0045(19) 0.0035(19) 0.000(2)
C12 0.031(3) 0.023(3) 0.030(3) 0.007(3) 0.005(3) 0.002(3)
C13 0.028(3) 0.035(3) 0.030(3) 0.014(3) 0.008(3) 0.008(3)
C14 0.038(4) 0.049(4) 0.024(3) 0.010(3) 0.008(3) 0.009(3)
C15 0.038(4) 0.069(5) 0.044(4) 0.026(4) 0.014(3) 0.014(4)
C16 0.049(4) 0.059(5) 0.041(4) 0.027(4) 0.010(3) 0.000(4)
C17 0.057(4) 0.038(4) 0.043(4) 0.018(3) 0.003(4) 0.004(3)
C18 0.035(3) 0.037(4) 0.037(4) 0.012(3) 0.008(3) 0.006(3)
O21 0.050(3) 0.075(4) 0.053(3) 0.024(3) 0.006(3) 0.038(3)
C21 0.032(3) 0.030(3) 0.031(3) 0.011(3) 0.013(3) 0.014(3)
N21 0.032(3) 0.031(3) 0.028(3) 0.010(2) 0.010(2) 0.008(2)
O22 0.046(3) 0.057(3) 0.041(3) 0.010(2) 0.024(2) 0.017(2)
C22 0.030(3) 0.022(3) 0.027(3) 0.007(3) 0.008(3) 0.005(2)
C23 0.023(3) 0.047(4) 0.048(4) 0.004(3) 0.009(3) 0.003(3)
C24 0.055(5) 0.050(5) 0.062(5) 0.022(4) 0.016(4) 0.005(4)
C25 0.063(6) 0.051(5) 0.099(8) 0.024(5) 0.013(5) 0.005(4)
C26 0.053(6) 0.056(6) 0.122(10) 0.007(7) 0.029(6) 0.007(5)
C27 0.043(5) 0.070(6) 0.061(6) -0.015(5) 0.011(4) -0.008(4)
C28 0.038(4) 0.071(6) 0.051(5) 0.008(4) 0.014(4) 0.002(4)
C111 0.033(3) 0.039(3) 0.023(3) 0.013(3) 0.003(3) 0.011(3)
C112 0.055(4) 0.033(4) 0.033(4) 0.010(3) 0.001(3) 0.010(3)
C113 0.070(5) 0.043(4) 0.030(4) 0.012(3) 0.014(3) 0.029(4)
C114 0.057(5) 0.074(6) 0.056(5) 0.039(4) 0.029(4) 0.042(4)
C115 0.047(4) 0.060(5) 0.069(5) 0.040(4) 0.020(4) 0.024(4)
C116 0.037(4) 0.039(4) 0.048(4) 0.021(3) 0.010(3) 0.010(3)
C121 0.034(3) 0.032(3) 0.032(3) 0.008(3) 0.008(3) 0.008(3)
C122 0.039(4) 0.042(4) 0.038(4) 0.007(3) 0.003(3) 0.007(3)
C123 0.032(3) 0.041(4) 0.049(4) 0.009(3) -0.004(3) 0.000(3)
C124 0.037(4) 0.039(4) 0.044(4) 0.007(3) 0.015(3) 0.006(3)
C125 0.049(4) 0.039(4) 0.043(4) 0.016(3) 0.011(3) 0.008(3)
C126 0.032(3) 0.037(4) 0.038(4) 0.007(3) 0.005(3) 0.008(3)
C131 0.031(3) 0.032(3) 0.036(4) 0.015(3) 0.003(3) 0.001(3)
C132 0.043(4) 0.042(4) 0.040(4) 0.014(3) 0.009(3) 0.012(3)
C133 0.054(5) 0.061(5) 0.072(6) 0.039(5) 0.013(4) 0.021(4)
C134 0.046(4) 0.061(5) 0.047(5) 0.025(4) -0.010(4) 0.005(4)
C135 0.063(5) 0.060(5) 0.034(4) 0.018(4) 0.001(4) 0.006(4)
C136 0.053(4) 0.045(4) 0.039(4) 0.013(3) 0.008(3) 0.016(3)
C211 0.032(3) 0.024(3) 0.033(3) 0.009(3) 0.015(3) 0.006(2)
C212 0.031(3) 0.031(3) 0.036(4) 0.008(3) 0.007(3) 0.010(3)
C213 0.057(4) 0.027(3) 0.043(4) 0.014(3) 0.017(3) 0.014(3)
C214 0.044(4) 0.032(3) 0.035(4) 0.010(3) 0.015(3) 0.004(3)
C215 0.041(4) 0.046(4) 0.031(4) 0.011(3) 0.006(3) 0.007(3)
C216 0.035(3) 0.034(3) 0.037(4) 0.020(3) 0.007(3) 0.008(3)
C221 0.040(3) 0.023(3) 0.026(3) 0.011(2) 0.006(3) 0.009(3)
C222 0.046(4) 0.025(3) 0.034(3) 0.012(3) 0.011(3) 0.012(3)
C223 0.057(4) 0.030(3) 0.032(3) 0.019(3) 0.017(3) 0.013(3)
C224 0.059(4) 0.036(4) 0.028(3) 0.009(3) 0.006(3) 0.014(3)
C225 0.040(4) 0.050(4) 0.036(4) 0.017(3) -0.004(3) 0.010(3)
C226 0.035(3) 0.036(3) 0.033(3) 0.018(3) 0.016(3) 0.015(3)
C231 0.027(3) 0.027(3) 0.029(3) 0.010(3) 0.006(2) 0.005(2)
C232 0.052(4) 0.059(4) 0.042(4) 0.027(3) 0.028(3) 0.038(4)
C233 0.080(6) 0.079(6) 0.053(5) 0.043(4) 0.040(4) 0.056(5)
C234 0.073(5) 0.076(6) 0.046(4) 0.029(4) 0.016(4) 0.053(5)
C235 0.043(4) 0.072(5) 0.034(4) 0.012(4) 0.012(3) 0.034(4)
C236 0.038(3) 0.050(4) 0.029(3) 0.022(3) 0.010(3) 0.018(3)
C311 0.045(4) 0.028(3) 0.028(3) 0.005(3) 0.014(3) 0.007(3)
C312 0.045(4) 0.060(5) 0.038(4) 0.025(4) 0.007(3) 0.003(4)
C313 0.069(6) 0.091(7) 0.043(5) 0.034(5) 0.020(4) 0.011(5)
C314 0.081(6) 0.084(7) 0.069(6) 0.035(5) 0.048(5) 0.036(5)
C315 0.094(7) 0.078(6) 0.112(8) 0.057(6) 0.070(7) 0.054(6)
C316 0.075(6) 0.067(5) 0.079(6) 0.042(5) 0.048(5) 0.042(5)
C321 0.040(3) 0.033(3) 0.032(3) 0.015(3) 0.011(3) 0.020(3)
C322 0.039(4) 0.044(4) 0.039(4) 0.019(3) 0.008(3) 0.014(3)
C323 0.045(4) 0.063(5) 0.036(4) 0.019(4) 0.005(3) 0.010(4)
C324 0.051(4) 0.082(6) 0.030(4) 0.019(4) 0.003(3) 0.022(4)
C325 0.054(4) 0.066(5) 0.044(4) 0.040(4) 0.018(4) 0.025(4)
C326 0.039(4) 0.045(4) 0.038(4) 0.018(3) 0.012(3) 0.015(3)
C331 0.054(4) 0.038(4) 0.034(4) 0.017(3) 0.021(3) 0.013(3)
C332 0.059(4) 0.035(4) 0.040(4) 0.014(3) 0.021(3) 0.014(3)
C333 0.083(6) 0.030(4) 0.040(4) 0.013(3) 0.026(4) 0.010(4)
C334 0.093(6) 0.034(4) 0.024(4) 0.011(3) 0.008(4) -0.003(4)
C335 0.057(4) 0.060(5) 0.028(4) 0.024(3) -0.002(3) -0.003(4)
C336 0.053(4) 0.038(4) 0.031(4) 0.016(3) 0.001(3) 0.008(3)
C411 0.024(3) 0.061(5) 0.051(5) -0.006(4) 0.006(3) 0.010(3)
C412 0.033(4) 0.107(8) 0.081(7) 0.033(6) 0.015(4) 0.023(5)
C413 0.048(5) 0.110(8) 0.100(8) 0.045(7) 0.030(5) 0.039(5)
C414 0.056(5) 0.101(8) 0.057(5) 0.022(5) 0.015(4) 0.021(5)
C415 0.044(5) 0.078(6) 0.083(7) 0.020(5) 0.029(5) 0.017(5)
C416 0.049(5) 0.062(6) 0.089(7) 0.013(5) 0.025(5) 0.028(4)
C421 0.038(4) 0.057(5) 0.060(5) -0.003(4) 0.010(4) 0.018(4)
C422 0.122(11) 0.084(8) 0.128(11) -0.029(8) 0.065(9) -0.003(7)
C423 0.121(11) 0.097(10) 0.134(12) -0.025(9) 0.064(9) -0.003(9)
C424 0.120(10) 0.070(8) 0.092(9) -0.015(7) 0.035(8) 0.034(7)
C425 0.26(2) 0.095(10) 0.129(12) 0.047(9) 0.080(13) 0.106(12)
C426 0.246(18) 0.077(8) 0.098(9) 0.034(7) 0.077(10) 0.095(10)
C431 0.038(4) 0.063(5) 0.051(5) -0.001(4) 0.009(4) 0.013(4)
C432 0.045(5) 0.074(6) 0.056(5) -0.012(4) 0.009(4) 0.008(4)
C433 0.055(5) 0.105(8) 0.054(6) -0.018(5) 0.004(4) 0.016(5)
C434 0.046(5) 0.110(8) 0.062(6) -0.003(6) 0.009(4) 0.011(5)
C435 0.041(5) 0.177(12) 0.065(6) 0.023(7) 0.003(5) 0.037(6)
C436 0.042(5) 0.134(9) 0.063(6) 0.006(6) 0.021(4) 0.034(6)
C511 0.046(4) 0.031(3) 0.022(3) 0.008(3) 0.009(3) 0.011(3)
C512 0.059(4) 0.038(4) 0.027(3) 0.010(3) 0.006(3) 0.010(3)
C513 0.056(4) 0.043(4) 0.036(4) 0.015(3) 0.013(3) 0.000(3)
C514 0.048(4) 0.040(4) 0.048(4) 0.007(3) 0.011(4) -0.001(3)
C515 0.052(4) 0.046(4) 0.039(4) 0.012(3) 0.002(3) 0.007(3)
C516 0.053(4) 0.037(4) 0.027(3) 0.011(3) 0.004(3) 0.011(3)
C521 0.046(4) 0.026(3) 0.025(3) 0.008(3) 0.006(3) 0.012(3)
C522 0.056(4) 0.031(3) 0.038(4) 0.010(3) 0.020(3) 0.015(3)
C523 0.053(4) 0.027(3) 0.044(4) 0.008(3) 0.010(3) 0.006(3)
C524 0.059(4) 0.027(3) 0.022(3) 0.005(3) 0.008(3) 0.016(3)
C525 0.043(4) 0.039(4) 0.024(3) 0.005(3) 0.006(3) 0.017(3)
C526 0.049(4) 0.034(3) 0.028(3) 0.008(3) 0.009(3) 0.009(3)
C531 0.051(4) 0.038(4) 0.034(4) 0.014(3) 0.009(3) 0.015(3)
C532 0.069(5) 0.047(4) 0.037(4) 0.013(3) 0.015(4) 0.023(4)
C533 0.075(6) 0.072(6) 0.036(4) 0.023(4) 0.010(4) 0.041(5)
C534 0.084(7) 0.074(6) 0.074(6) 0.035(5) 0.003(5) 0.038(5)
C535 0.141(10) 0.051(6) 0.087(8) 0.013(5) -0.017(7) 0.046(6)
C536 0.089(6) 0.043(4) 0.060(5) 0.011(4) -0.013(5) 0.032(4)
C611 0.050(4) 0.032(3) 0.026(3) 0.011(3) 0.012(3) 0.020(3)
C612 0.051(4) 0.035(4) 0.029(3) 0.015(3) 0.012(3) 0.015(3)
C613 0.047(4) 0.037(4) 0.044(4) 0.012(3) 0.013(3) 0.016(3)
C614 0.050(4) 0.052(4) 0.029(3) 0.010(3) -0.001(3) 0.025(4)
C615 0.056(4) 0.049(4) 0.030(4) 0.017(3) 0.013(3) 0.026(4)
C616 0.050(4) 0.031(3) 0.036(4) 0.012(3) 0.010(3) 0.021(3)
C621 0.061(4) 0.029(3) 0.031(3) 0.012(3) 0.012(3) 0.017(3)
C622 0.059(5) 0.032(4) 0.043(4) 0.013(3) 0.006(3) 0.009(3)
C623 0.075(5) 0.045(4) 0.047(4) 0.015(4) 0.032(4) 0.026(4)
C624 0.113(8) 0.059(5) 0.047(5) 0.025(4) 0.040(5) 0.032(5)
C625 0.163(10) 0.079(7) 0.072(6) 0.056(6) 0.070(7) 0.075(7)
C626 0.122(8) 0.052(5) 0.048(5) 0.029(4) 0.046(5) 0.050(5)
C631 0.059(4) 0.042(4) 0.025(3) 0.014(3) 0.001(3) 0.022(3)
C632 0.063(5) 0.033(4) 0.063(5) 0.005(4) -0.005(4) 0.018(4)
C633 0.059(5) 0.054(5) 0.092(7) 0.030(5) -0.011(5) 0.019(4)
C634 0.075(6) 0.049(5) 0.066(5) 0.017(4) -0.002(5) 0.035(4)
C635 0.073(5) 0.038(4) 0.044(4) 0.012(3) 0.004(4) 0.028(4)
C636 0.060(5) 0.031(4) 0.045(4) 0.009(3) 0.006(4) 0.020(3)

loop_
_geom_bond_atom_site_label_1
_geom_bond_atom_site_label_2
_geom_bond_distance
_geom_bond_site_symmetry_2
_geom_bond_publ_flag
F1 B1 1.312(14) . ?
B1 F4 1.368(14) . ?
B1 F2 1.383(13) . ?
B1 F3 1.448(16) . ?
Au1 C11 2.121(5) . ?
Au1 P1 2.2719(15) . ?
Au1 Au2 2.8723(3) . ?
P1 C111 1.803(6) . ?
P1 C131 1.809(7) . ?
P1 C121 1.815(6) . ?
S1 O11 1.436(4) . ?
S1 O12 1.450(4) . ?
S1 C11 1.756(6) . ?
S1 C13 1.787(6) . ?
B2 F5 1.35(2) . ?
B2 F8 1.367(19) . ?
B2 F6 1.37(2) . ?
B2 F7 1.377(18) . ?
Au2 C11 2.110(6) . ?
Au2 P2 2.2742(15) . ?
Au2 Au3 3.0013(3) . ?
P2 C211 1.813(6) . ?
P2 C231 1.814(6) . ?
P2 C221 1.817(6) . ?
S2 O22 1.439(5) . ?
S2 O21 1.441(5) . ?
S2 C21 1.750(6) . ?
S2 C23 1.775(7) . ?
Au3 N21 2.047(5) . ?
Au3 P3 2.2430(16) . ?
P3 C321 1.811(6) . ?
P3 C311 1.814(6) . ?
P3 C331 1.814(7) . ?
P4 C411 1.792(9) . ?
P4 C431 1.813(8) . ?
P4 C421 1.819(8) . ?
P4 Au4 2.2415(18) . ?
Au4 N11 2.029(6) . ?
Au5 C21 2.127(6) . ?
Au5 P5 2.2714(16) . ?
Au5 Au6 2.9018(3) . ?
P5 C511 1.794(7) . ?
P5 C521 1.817(6) . ?
P5 C531 1.818(7) . ?
Au6 C21 2.105(6) . ?
Au6 P6 2.2658(17) . ?
P6 C611 1.810(6) . ?
P6 C621 1.818(7) . ?
P6 C631 1.819(7) . ?
C11 C12 1.404(8) . ?
N11 C12 1.160(8) . ?
C13 C18 1.382(9) . ?
C13 C14 1.386(8) . ?
C14 C15 1.392(10) . ?
C14 H14A 0.9500 . ?
C15 C16 1.367(10) . ?
C15 H15A 0.9500 . ?
C16 C17 1.369(10) . ?
C16 H16A 0.9500 . ?
C17 C18 1.414(9) . ?
C17 H17A 0.9500 . ?
C18 H18A 0.9500 . ?
C21 C22 1.397(8) . ?
N21 C22 1.147(7) . ?
C23 C28 1.390(10) . ?
C23 C24 1.399(11) . ?
C24 C25 1.382(11) . ?
C24 H24A 0.9500 . ?
C25 C26 1.346(14) . ?
C25 H25A 0.9500 . ?
C26 C27 1.381(15) . ?
C26 H26A 0.9500 . ?
C27 C28 1.405(12) . ?
C27 H27A 0.9500 . ?
C28 H28A 0.9500 . ?
C111 C116 1.393(9) . ?
C111 C112 1.408(9) . ?
C112 C113 1.395(10) . ?
C112 H11A 0.9500 . ?
C113 C114 1.353(11) . ?
C113 H11B 0.9500 . ?
C114 C115 1.368(11) . ?
C114 H11C 0.9500 . ?
C115 C116 1.400(10) . ?
C115 H11D 0.9500 . ?
C116 H11E 0.9500 . ?
C121 C126 1.370(9) . ?
C121 C122 1.392(9) . ?
C122 C123 1.396(10) . ?
C122 H12A 0.9500 . ?
C123 C124 1.352(10) . ?
C123 H12B 0.9500 . ?
C124 C125 1.405(9) . ?
C124 H12C 0.9500 . ?
C125 C126 1.403(9) . ?
C125 H12D 0.9500 . ?
C126 H12E 0.9500 . ?
C131 C132 1.393(9) . ?
C131 C136 1.396(9) . ?
C132 C133 1.393(10) . ?
C132 H13A 0.9500 . ?
C133 C134 1.381(11) . ?
C133 H13B 0.9500 . ?
C134 C135 1.377(11) . ?
C134 H13C 0.9500 . ?
C135 C136 1.391(10) . ?
C135 H13D 0.9500 . ?
C136 H13E 0.9500 . ?
C211 C216 1.377(9) . ?
C211 C212 1.387(8) . ?
C212 C213 1.387(9) . ?
C212 H21A 0.9500 . ?
C213 C214 1.384(10) . ?
C213 H21B 0.9500 . ?
C214 C215 1.365(10) . ?
C214 H21C 0.9500 . ?
C215 C216 1.386(9) . ?
C215 H21D 0.9500 . ?
C216 H21E 0.9500 . ?
C221 C226 1.380(8) . ?
C221 C222 1.395(8) . ?
C222 C223 1.378(9) . ?
C222 H22A 0.9500 . ?
C223 C224 1.388(10) . ?
C223 H22B 0.9500 . ?
C224 C225 1.395(10) . ?
C224 H22C 0.9500 . ?
C225 C226 1.387(9) . ?
C225 H22D 0.9500 . ?
C226 H22E 0.9500 . ?
C231 C232 1.373(9) . ?
C231 C236 1.400(8) . ?
C232 C233 1.394(9) . ?
C232 H23A 0.9500 . ?
C233 C234 1.376(10) . ?
C233 H23B 0.9500 . ?
C234 C235 1.365(10) . ?
C234 H23C 0.9500 . ?
C235 C236 1.386(9) . ?
C235 H23D 0.9500 . ?
C236 H23E 0.9500 . ?
C311 C312 1.372(9) . ?
C311 C316 1.400(10) . ?
C312 C313 1.388(11) . ?
C312 H31A 0.9500 . ?
C313 C314 1.405(13) . ?
C313 H31B 0.9500 . ?
C314 C315 1.358(12) . ?
C314 H31C 0.9500 . ?
C315 C316 1.408(11) . ?
C315 H31D 0.9500 . ?
C316 H31E 0.9500 . ?
C321 C326 1.383(9) . ?
C321 C322 1.391(9) . ?
C322 C323 1.391(9) . ?
C322 H32A 0.9500 . ?
C323 C324 1.397(11) . ?
C323 H32B 0.9500 . ?
C324 C325 1.367(10) . ?
C324 H32C 0.9500 . ?
C325 C326 1.391(9) . ?
C325 H32D 0.9500 . ?
C326 H32E 0.9500 . ?
C331 C336 1.383(10) . ?
C331 C332 1.406(9) . ?
C332 C333 1.409(10) . ?
C332 H33A 0.9500 . ?
C333 C334 1.363(11) . ?
C333 H33B 0.9500 . ?
C334 C335 1.401(11) . ?
C334 H33C 0.9500 . ?
C335 C336 1.390(9) . ?
C335 H33D 0.9500 . ?
C336 H33E 0.9500 . ?
C411 C412 1.394(12) . ?
C411 C416 1.409(11) . ?
C412 C413 1.353(14) . ?
C412 H41A 0.9500 . ?
C413 C414 1.375(12) . ?
C413 H41B 0.9500 . ?
C414 C415 1.385(13) . ?
C414 H41C 0.9500 . ?
C415 C416 1.357(13) . ?
C415 H41D 0.9500 . ?
C416 H41E 0.9500 . ?
C421 C426 1.287(14) . ?
C421 C422 1.427(15) . ?
C422 C423 1.402(16) . ?
C422 H42A 0.9500 . ?
C423 C424 1.328(18) . ?
C423 H42B 0.9500 . ?
C424 C425 1.289(17) . ?
C424 H42C 0.9500 . ?
C425 C426 1.367(14) . ?
C425 H42D 0.9500 . ?
C426 H42E 0.9500 . ?
C431 C436 1.373(11) . ?
C431 C432 1.382(11) . ?
C432 C433 1.366(13) . ?
C432 H43A 0.9500 . ?
C433 C434 1.360(12) . ?
C433 H43B 0.9500 . ?
C434 C435 1.371(13) . ?
C434 H43C 0.9500 . ?
C435 C436 1.388(13) . ?
C435 H43D 0.9500 . ?
C436 H43E 0.9500 . ?
C511 C512 1.394(9) . ?
C511 C516 1.400(9) . ?
C512 C513 1.394(10) . ?
C512 H51A 0.9500 . ?
C513 C514 1.395(11) . ?
C513 H51B 0.9500 . ?
C514 C515 1.364(10) . ?
C514 H51C 0.9500 . ?
C515 C516 1.396(10) . ?
C515 H51D 0.9500 . ?
C516 H51E 0.9500 . ?
C521 C522 1.373(9) . ?
C521 C526 1.391(9) . ?
C522 C523 1.378(9) . ?
C522 H52A 0.9500 . ?
C523 C524 1.403(9) . ?
C523 H52B 0.9500 . ?
C524 C525 1.354(9) . ?
C524 H52C 0.9500 . ?
C525 C526 1.381(8) . ?
C525 H52D 0.9500 . ?
C526 H52E 0.9500 . ?
C531 C532 1.373(10) . ?
C531 C536 1.383(10) . ?
C532 C533 1.388(10) . ?
C532 H53A 0.9500 . ?
C533 C534 1.361(12) . ?
C533 H53B 0.9500 . ?
C534 C535 1.379(13) . ?
C534 H53C 0.9500 . ?
C535 C536 1.380(12) . ?
C535 H53D 0.9500 . ?
C536 H53E 0.9500 . ?
C611 C616 1.391(9) . ?
C611 C612 1.395(9) . ?
C612 C613 1.383(9) . ?
C612 H61A 0.9500 . ?
C613 C614 1.401(10) . ?
C613 H61B 0.9500 . ?
C614 C615 1.370(10) . ?
C614 H61C 0.9500 . ?
C615 C616 1.386(9) . ?
C615 H61D 0.9500 . ?
C616 H61E 0.9500 . ?
C621 C622 1.367(9) . ?
C621 C626 1.381(10) . ?
C622 C623 1.403(10) . ?
C622 H62A 0.9500 . ?
C623 C624 1.354(11) . ?
C623 H62B 0.9500 . ?
C624 C625 1.377(12) . ?
C624 H62C 0.9500 . ?
C625 C626 1.393(11) . ?
C625 H62D 0.9500 . ?
C626 H62E 0.9500 . ?
C631 C632 1.376(10) . ?
C631 C636 1.398(9) . ?
C632 C633 1.377(10) . ?
C632 H63A 0.9500 . ?
C633 C634 1.370(11) . ?
C633 H63B 0.9500 . ?
C634 C635 1.371(11) . ?
C634 H63C 0.9500 . ?
C635 C636 1.379(9) . ?
C635 H63D 0.9500 . ?
C636 H63E 0.9500 . ?
